data_4345723
loop_
_publ_author_name
'Batke, Sonja'
'Sietzen, Malte'
'Wadepohl, Hubert'
'Ballmann, Joachim'

_publ_section_title
;
 Synthesis of NPN-Coordinated Tantalum Alkyl Complexes and Their
 Hydrogenolysis: Isolation of a Terminal Tantalum Hydride Incorporating a
 Doubly Cyclometalated NPN Scaffold
;
_journal_name_full 'Inorganic Chemistry'
_journal_paper_doi 10.1021/acs.inorgchem.7b00277
_journal_year 2017
_chemical_formula_moiety 'C36 H34 I2 N2 P Ta, 0.33(C4 H10 O), 0.17(C7 H7)'
_chemical_formula_sum 'C38.5 H38.5 I2 N2 O0.33 P Ta'
_chemical_formula_weight 1000.26
_chemical_properties_physical 'air-sensitive, moisture-sensitive'
_space_group_crystal_system triclinic
_space_group_IT_number 2
_space_group_name_Hall '-P 1'
_space_group_name_H-M_alt 'P -1'
_symmetry_cell_setting triclinic
_symmetry_Int_Tables_number 2
_symmetry_space_group_name_Hall '-P 1'
_symmetry_space_group_name_H-M 'P -1'
_atom_sites_solution_hydrogens geom
_atom_sites_solution_primary iterative
_atom_sites_solution_secondary difmap
_audit_block_code ba_ms14
_audit_creation_date 2016-09-05
_audit_creation_method
;
Olex2 1.2
(compiled Aug 23 2016 16:59:57 for OlexSys, GUI svn.r5221)
;
_audit_update_record '05.09.2016 16:47:34 CEST UTC+02:00  encif 1.46'
_cell_angle_alpha 76.866(11)
_cell_angle_beta 86.362(18)
_cell_angle_gamma 71.547(12)
_cell_formula_units_Z 6
_cell_length_a 12.964(7)
_cell_length_b 16.745(9)
_cell_length_c 29.705(15)
_cell_measurement_reflns_used 8162
_cell_measurement_temperature 100(2)
_cell_measurement_theta_max 27.52
_cell_measurement_theta_min 2.41
_cell_volume 5957(5)
_computing_cell_refinement
;
SAINT (see _computing_data_reduction). Includes estimated systematic errors
 of the unit cell constants from Monte Carlo simulations.
;
_computing_data_collection 'SMART-5.631 (Bruker AXS, 2003)'
_computing_data_reduction 'SAINT (Bruker AXS, 1997-2013),SADABS-2012_1 (Sheldrick and Bruker AXS, 1997-2014)'
_computing_molecular_graphics 'Olex2 (Dolomanov et al., 2009)'
_computing_publication_material 'encif (Wadepohl, 2009-15); encifer 1.5 (CCDC, 2014)'
_computing_structure_refinement 'ShelXL (Sheldrick, 2015)'
_computing_structure_solution 'SUPERFLIP (Palatinus, 2007-2009)'
_diffrn_ambient_environment 'perfluoro polyether oil / N~2~'
_diffrn_ambient_temperature 100(1)
_diffrn_detector 'CCD plate'
_diffrn_detector_area_resol_mean 8.19
_diffrn_detector_type CCD-PXL-KAF2
_diffrn_measured_fraction_theta_full 1.000
_diffrn_measured_fraction_theta_max 0.996
_diffrn_measurement_device 'three-circle diffractometer'
_diffrn_measurement_device_type 'Bruker AXS Smart 1000'
_diffrn_measurement_method '\f- and \w-scans'
_diffrn_measurement_specimen_support 'polyimid foil'
_diffrn_radiation_monochromator graphite
_diffrn_radiation_probe x-ray
_diffrn_radiation_type MoK\a
_diffrn_radiation_wavelength 0.71073
_diffrn_reflns_av_R_equivalents 0.0722
_diffrn_reflns_av_unetI/netI 0.0661
_diffrn_reflns_Laue_measured_fraction_full 1.000
_diffrn_reflns_Laue_measured_fraction_max 0.996
_diffrn_reflns_limit_h_max 16
_diffrn_reflns_limit_h_min -16
_diffrn_reflns_limit_k_max 21
_diffrn_reflns_limit_k_min -21
_diffrn_reflns_limit_l_max 38
_diffrn_reflns_limit_l_min -38
_diffrn_reflns_number 122425
_diffrn_reflns_point_group_measured_fraction_full 1.000
_diffrn_reflns_point_group_measured_fraction_max 0.996
_diffrn_reflns_theta_full 25.242
_diffrn_reflns_theta_max 27.544
_diffrn_reflns_theta_min 1.656
_diffrn_source 'sealed X-Ray tube (Mo)'
_diffrn_source_type 'fine focus tube'
_diffrn_standards_number 0
_exptl_absorpt_coefficient_mu 4.391
_exptl_absorpt_correction_T_max 0.7456
_exptl_absorpt_correction_T_min 0.6739
_exptl_absorpt_correction_type multi-scan
_exptl_absorpt_process_details
;
multi-scan from symmetry-related measurements (Blessing 1995)
SADABS (see _computing_data_reduction)
;
_exptl_crystal_colour yellow
_exptl_crystal_density_diffrn 1.673
_exptl_crystal_description irregular
_exptl_crystal_F_000 2881
_exptl_crystal_size_max 0.160
_exptl_crystal_size_mid 0.140
_exptl_crystal_size_min 0.110
_refine_diff_density_max 4.006
_refine_diff_density_min -2.124
_refine_diff_density_rms 0.189
_refine_ls_extinction_method none
_refine_ls_goodness_of_fit_ref 1.015
_refine_ls_hydrogen_treatment constr
_refine_ls_matrix_type full
_refine_ls_number_parameters 1231
_refine_ls_number_reflns 27365
_refine_ls_number_restraints 0
_refine_ls_restrained_S_all 1.015
_refine_ls_R_factor_all 0.0813
_refine_ls_R_factor_gt 0.0490
_refine_ls_shift/su_max 0.001
_refine_ls_shift/su_mean 0.000
_refine_ls_structure_factor_coef Fsqd
_refine_ls_weighting_details 'w=1/[\s^2^(Fo^2^)+(0.0486P)^2^+27.7704P] where P=(Fo^2^+2Fc^2^)/3'
_refine_ls_weighting_scheme calc
_refine_ls_wR_factor_gt 0.1052
_refine_ls_wR_factor_ref 0.1184
_reflns_Friedel_coverage 0.000
_reflns_number_gt 19394
_reflns_number_total 27365
_reflns_threshold_expression 'I > 2\s(I)'
_cod_data_source_file ic7b00277_si_002.cif
_cod_data_source_block ba_ms14_sq
_cod_original_cell_volume 5956(5)
_cod_original_formula_sum 'C38.50 H38.50 I2 N2 O0.33 P Ta'
_cod_database_code 4345723
_audit_block_refno 2068
_shelx_space_group_comment
;
The symmetry employed for this shelxl refinement is uniquely defined
by the following loop, which should always be used as a source of
symmetry information in preference to the above space-group names.
They are only intended as comments.
;
_shelx_estimated_absorpt_t_max 0.644
_shelx_estimated_absorpt_t_min 0.540
_shelxl_version_number 2014/7
_olex2_refinement_description
;
1. Fixed Uiso
 At 1.2 times of:
  All C(H) groups, All C(H,H) groups
 At 1.5 times of:
  All C(H,H,H) groups
2. Others
 Fixed Sof: C304(0.5) H30D(0.5) H30E(0.5) H30F(0.5)
3.a Ternary CH refined with riding coordinates:
 C1(H1), C81(H81), C41(H41)
3.b Secondary CH2 refined with riding coordinates:
 C16(H16A,H16B), C96(H96A,H96B), C56(H56A,H56B), C201(H20A,H20B), C203(H20F,
 H20G)
3.c Aromatic/amide H refined with riding coordinates:
 C4(H4), C5(H5), C6(H6), C7(H7), C9(H9), C11(H11), C13(H13), C19(H19),
 C20(H20), C21(H21), C22(H22), C24(H24), C26(H26), C28(H28), C32(H32), C33(H33),
  C34(H34), C35(H35), C36(H36), C84(H84), C85(H85), C86(H86), C87(H87),
 C89(H89), C91(H91), C93(H93), C99(H99), C100(H100), C101(H101), C102(H102),
 C104(H104), C106(H106), C108(H108), C112(H112), C113(H113), C114(H114),
 C115(H115), C116(H116), C44(H44), C45(H45), C46(H46), C47(H47), C49(H49),
 C51(H51), C53(H53), C59(H59), C60(H60), C61(H61), C62(H62), C64(H64), C66(H66),
  C68(H68), C72(H72), C73(H73), C74(H74), C75(H75), C76(H76), C302(H302),
 C303(H303)
3.d Idealised Me refined as rotating group:
 C14(H14A,H14B,H14C), C15(H15A,H15B,H15C), C29(H29A,H29B,H29C), C30(H30A,H30B,
 H30C), C94(H94A,H94B,H94C), C95(H95A,H95B,H95C), C109(H10A,H10B,H10C),
 C110(H11A,H11B,H11C), C54(H54A,H54B,H54C), C55(H55A,H55B,H55C), C69(H69A,H69B,
 H69C), C70(H70A,H70B,H70C), C202(H20C,H20D,H20E), C204(H20H,H20I,H20J),
 C304(H30D,H30E,H30F)
;
_olex2_submission_special_instructions 'No special instructions were received'
_platon_squeeze_void_probe_radius 1.20

loop_
_symmetry_equiv_pos_as_xyz
'x, y, z'
'-x, -y, -z'

loop_
_atom_site_label
_atom_site_type_symbol
_atom_site_fract_x
_atom_site_fract_y
_atom_site_fract_z
_atom_site_U_iso_or_equiv
_atom_site_adp_type
_atom_site_occupancy
_atom_site_site_symmetry_order
_atom_site_calc_flag
_atom_site_refinement_flags_posn
_atom_site_refinement_flags_occupancy
Ta1 Ta 0.14662(2) 0.88129(2) 0.43285(2) 0.01564(6) Uani 1 1 d . .
I1 I 0.26835(5) 0.82781(3) 0.51264(2) 0.03401(13) Uani 1 1 d . .
I2 I 0.14601(4) 1.05163(3) 0.42285(2) 0.02501(11) Uani 1 1 d . .
P1 P 0.04229(13) 0.93744(10) 0.35369(5) 0.0129(3) Uani 1 1 d . .
N1 N 0.0407(4) 0.8244(3) 0.45749(17) 0.0154(11) Uani 1 1 d . .
N2 N 0.2215(4) 0.7886(3) 0.40046(18) 0.0164(11) Uani 1 1 d . .
C1 C -0.0251(5) 0.9130(4) 0.4522(2) 0.0180(14) Uani 1 1 d . .
H1 H -0.0415 0.9332 0.4818 0.022 Uiso 1 1 calc R .
C2 C -0.1165(6) 0.9480(4) 0.4184(2) 0.0179(14) Uani 1 1 d . .
C3 C -0.0989(5) 0.9584(4) 0.3704(2) 0.0160(13) Uani 1 1 d . .
C4 C -0.1843(5) 0.9894(4) 0.3393(2) 0.0188(14) Uani 1 1 d . .
H4 H -0.1708 0.9941 0.3072 0.023 Uiso 1 1 calc R .
C5 C -0.2911(6) 1.0140(4) 0.3553(3) 0.0252(16) Uani 1 1 d . .
H5 H -0.3505 1.0354 0.3341 0.030 Uiso 1 1 calc R .
C6 C -0.3092(6) 1.0068(4) 0.4021(3) 0.0284(17) Uani 1 1 d . .
H6 H -0.3816 1.0246 0.4130 0.034 Uiso 1 1 calc R .
C7 C -0.2239(6) 0.9743(4) 0.4333(3) 0.0269(16) Uani 1 1 d . .
H7 H -0.2383 0.9697 0.4654 0.032 Uiso 1 1 calc R .
C8 C 0.0203(6) 0.7501(4) 0.4829(2) 0.0173(14) Uani 1 1 d . .
C9 C 0.1050(5) 0.6714(4) 0.4892(2) 0.0186(14) Uani 1 1 d . .
H9 H 0.1751 0.6705 0.4773 0.022 Uiso 1 1 calc R .
C10 C 0.0877(6) 0.5958(4) 0.5123(2) 0.0216(15) Uani 1 1 d . .
C11 C -0.0142(6) 0.5991(4) 0.5300(2) 0.0248(16) Uani 1 1 d . .
H11 H -0.0265 0.5469 0.5459 0.030 Uiso 1 1 calc R .
C12 C -0.0993(6) 0.6754(4) 0.5256(2) 0.0244(15) Uani 1 1 d . .
C13 C -0.0810(6) 0.7515(4) 0.5015(2) 0.0200(14) Uani 1 1 d . .
H13 H -0.1384 0.8046 0.4977 0.024 Uiso 1 1 calc R .
C14 C 0.1798(6) 0.5116(4) 0.5189(3) 0.0291(17) Uani 1 1 d . .
H14A H 0.1549 0.4676 0.5102 0.044 Uiso 1 1 calc GR .
H14B H 0.2030 0.4928 0.5514 0.044 Uiso 1 1 calc GR .
H14C H 0.2411 0.5199 0.4995 0.044 Uiso 1 1 calc GR .
C15 C -0.2071(7) 0.6776(5) 0.5470(3) 0.038(2) Uani 1 1 d . .
H15A H -0.2411 0.7333 0.5555 0.057 Uiso 1 1 calc GR .
H15B H -0.1970 0.6311 0.5748 0.057 Uiso 1 1 calc GR .
H15C H -0.2539 0.6696 0.5249 0.057 Uiso 1 1 calc GR .
C16 C 0.1762(6) 0.7344(4) 0.3806(2) 0.0193(14) Uani 1 1 d . .
H16A H 0.1159 0.7227 0.4004 0.023 Uiso 1 1 calc R .
H16B H 0.2331 0.6784 0.3811 0.023 Uiso 1 1 calc R .
C17 C 0.1343(5) 0.7738(4) 0.3316(2) 0.0191(14) Uani 1 1 d . .
C18 C 0.0742(5) 0.8607(4) 0.3162(2) 0.0175(14) Uani 1 1 d . .
C19 C 0.0349(6) 0.8891(5) 0.2701(2) 0.0236(15) Uani 1 1 d . .
H19 H -0.0053 0.9480 0.2589 0.028 Uiso 1 1 calc R .
C20 C 0.0542(6) 0.8328(5) 0.2413(2) 0.0274(16) Uani 1 1 d . .
H20 H 0.0264 0.8525 0.2106 0.033 Uiso 1 1 calc R .
C21 C 0.1142(6) 0.7472(5) 0.2571(3) 0.0309(18) Uani 1 1 d . .
H21 H 0.1280 0.7082 0.2371 0.037 Uiso 1 1 calc R .
C22 C 0.1538(6) 0.7184(5) 0.3016(3) 0.0261(16) Uani 1 1 d . .
H22 H 0.1952 0.6596 0.3119 0.031 Uiso 1 1 calc R .
C23 C 0.3263(5) 0.7926(4) 0.3859(2) 0.0197(14) Uani 1 1 d . .
C24 C 0.3382(6) 0.8726(5) 0.3670(2) 0.0243(15) Uani 1 1 d . .
H24 H 0.2756 0.9222 0.3622 0.029 Uiso 1 1 calc R .
C25 C 0.4403(6) 0.8825(5) 0.3548(3) 0.0322(18) Uani 1 1 d . .
C26 C 0.5298(6) 0.8098(5) 0.3611(3) 0.0356(19) Uani 1 1 d . .
H26 H 0.5997 0.8153 0.3529 0.043 Uiso 1 1 calc R .
C27 C 0.5197(6) 0.7275(5) 0.3796(3) 0.0344(19) Uani 1 1 d . .
C28 C 0.4185(6) 0.7196(4) 0.3920(3) 0.0276(16) Uani 1 1 d . .
H28 H 0.4114 0.6642 0.4048 0.033 Uiso 1 1 calc R .
C29 C 0.4517(7) 0.9690(6) 0.3330(4) 0.050(3) Uani 1 1 d . .
H29A H 0.5275 0.9624 0.3241 0.076 Uiso 1 1 calc GR .
H29B H 0.4303 1.0066 0.3552 0.076 Uiso 1 1 calc GR .
H29C H 0.4047 0.9948 0.3055 0.076 Uiso 1 1 calc GR .
C30 C 0.6206(7) 0.6485(6) 0.3863(4) 0.052(3) Uani 1 1 d . .
H30A H 0.6684 0.6519 0.4096 0.078 Uiso 1 1 calc GR .
H30B H 0.6593 0.6465 0.3569 0.078 Uiso 1 1 calc GR .
H30C H 0.5990 0.5963 0.3967 0.078 Uiso 1 1 calc GR .
C31 C 0.0489(5) 1.0376(4) 0.3156(2) 0.0169(13) Uani 1 1 d . .
C32 C -0.0302(6) 1.1155(4) 0.3168(2) 0.0203(14) Uani 1 1 d . .
H32 H -0.0930 1.1163 0.3352 0.024 Uiso 1 1 calc R .
C33 C -0.0179(7) 1.1925(4) 0.2913(2) 0.0301(17) Uani 1 1 d . .
H33 H -0.0723 1.2458 0.2919 0.036 Uiso 1 1 calc R .
C34 C 0.0733(7) 1.1907(5) 0.2652(3) 0.037(2) Uani 1 1 d . .
H34 H 0.0820 1.2433 0.2478 0.044 Uiso 1 1 calc R .
C35 C 0.1531(7) 1.1137(5) 0.2637(3) 0.037(2) Uani 1 1 d . .
H35 H 0.2165 1.1137 0.2458 0.044 Uiso 1 1 calc R .
C36 C 0.1408(6) 1.0374(5) 0.2880(2) 0.0241(15) Uani 1 1 d . .
H36 H 0.1944 0.9843 0.2861 0.029 Uiso 1 1 calc R .
Ta81 Ta 0.85253(2) 0.59005(2) 0.20776(2) 0.02224(7) Uani 1 1 d . .
I81 I 0.73674(5) 0.63208(4) 0.12710(2) 0.04298(15) Uani 1 1 d . .
I82 I 0.84567(4) 0.41975(3) 0.22288(2) 0.02984(12) Uani 1 1 d . .
P81 P 0.94340(14) 0.54257(10) 0.28992(6) 0.0163(3) Uani 1 1 d . .
N81 N 0.9642(5) 0.6404(4) 0.1832(2) 0.0268(14) Uani 1 1 d . .
N82 N 0.7773(5) 0.6908(3) 0.23444(19) 0.0214(12) Uani 1 1 d . .
C81 C 1.0273(6) 0.5516(5) 0.1938(2) 0.0269(16) Uani 1 1 d . .
H81 H 1.0478 0.5254 0.1661 0.032 Uiso 1 1 calc R .
C82 C 1.1136(6) 0.5203(4) 0.2301(2) 0.0242(15) Uani 1 1 d . .
C83 C 1.0868(5) 0.5183(4) 0.2768(2) 0.0179(14) Uani 1 1 d . .
C84 C 1.1681(6) 0.4911(4) 0.3105(3) 0.0245(15) Uani 1 1 d . .
H84 H 1.1491 0.4922 0.3419 0.029 Uiso 1 1 calc R .
C85 C 1.2767(6) 0.4622(5) 0.2985(3) 0.0300(17) Uani 1 1 d . .
H85 H 1.3321 0.4433 0.3215 0.036 Uiso 1 1 calc R .
C86 C 1.3035(7) 0.4613(5) 0.2531(3) 0.0356(19) Uani 1 1 d . .
H86 H 1.3777 0.4402 0.2449 0.043 Uiso 1 1 calc R .
C87 C 1.2245(7) 0.4905(5) 0.2195(3) 0.0340(18) Uani 1 1 d . .
H87 H 1.2452 0.4906 0.1882 0.041 Uiso 1 1 calc R .
C88 C 0.9941(7) 0.7121(5) 0.1574(2) 0.0290(17) Uani 1 1 d . .
C89 C 1.1031(7) 0.7074(5) 0.1509(3) 0.0345(19) Uani 1 1 d . .
H89 H 1.1584 0.6542 0.1614 0.041 Uiso 1 1 calc R .
C90 C 1.1313(8) 0.7811(5) 0.1288(3) 0.042(2) Uani 1 1 d . .
C91 C 1.0501(9) 0.8542(6) 0.1133(3) 0.048(3) Uani 1 1 d . .
H91 H 1.0691 0.9042 0.0987 0.058 Uiso 1 1 calc R .
C92 C 0.9420(9) 0.8613(5) 0.1172(3) 0.042(2) Uani 1 1 d . .
C93 C 0.9134(7) 0.7880(5) 0.1404(3) 0.0348(19) Uani 1 1 d . .
H93 H 0.8391 0.7910 0.1442 0.042 Uiso 1 1 calc R .
C94 C 1.2479(9) 0.7782(7) 0.1241(4) 0.068(3) Uani 1 1 d . .
H94A H 1.2751 0.7653 0.0941 0.103 Uiso 1 1 calc GR .
H94B H 1.2910 0.7332 0.1490 0.103 Uiso 1 1 calc GR .
H94C H 1.2541 0.8342 0.1260 0.103 Uiso 1 1 calc GR .
C95 C 0.8538(10) 0.9433(6) 0.0983(3) 0.060(3) Uani 1 1 d . .
H95A H 0.8376 0.9451 0.0663 0.091 Uiso 1 1 calc GR .
H95B H 0.8779 0.9928 0.0993 0.091 Uiso 1 1 calc GR .
H95C H 0.7883 0.9457 0.1170 0.091 Uiso 1 1 calc GR .
C96 C 0.8221(6) 0.7470(4) 0.2524(2) 0.0211(15) Uani 1 1 d . .
H96A H 0.7675 0.8050 0.2481 0.025 Uiso 1 1 calc R .
H96B H 0.8869 0.7530 0.2342 0.025 Uiso 1 1 calc R .
C97 C 0.8543(5) 0.7148(4) 0.3034(2) 0.0165(13) Uani 1 1 d . .
C98 C 0.9084(5) 0.6277(4) 0.3226(2) 0.0176(14) Uani 1 1 d . .
C99 C 0.9385(5) 0.6043(4) 0.3695(2) 0.0192(14) Uani 1 1 d . .
H99 H 0.9732 0.5453 0.3833 0.023 Uiso 1 1 calc R .
C100 C 0.9183(5) 0.6658(4) 0.3962(2) 0.0207(14) Uani 1 1 d . .
H100 H 0.9403 0.6495 0.4278 0.025 Uiso 1 1 calc R .
C101 C 0.8658(6) 0.7511(4) 0.3761(2) 0.0239(15) Uani 1 1 d . .
H101 H 0.8517 0.7937 0.3940 0.029 Uiso 1 1 calc R .
C102 C 0.8341(5) 0.7748(4) 0.3308(2) 0.0198(14) Uani 1 1 d . .
H102 H 0.7975 0.8338 0.3177 0.024 Uiso 1 1 calc R .
C103 C 0.6688(6) 0.6926(5) 0.2461(2) 0.0261(16) Uani 1 1 d . .
C104 C 0.6515(6) 0.6143(5) 0.2642(3) 0.0322(18) Uani 1 1 d . .
H104 H 0.7122 0.5636 0.2718 0.039 Uiso 1 1 calc R .
C105 C 0.5470(7) 0.6080(6) 0.2716(3) 0.045(2) Uani 1 1 d . .
C106 C 0.4608(7) 0.6848(6) 0.2612(3) 0.046(2) Uani 1 1 d . .
H106 H 0.3885 0.6823 0.2657 0.056 Uiso 1 1 calc R .
C107 C 0.4764(7) 0.7641(6) 0.2447(3) 0.043(2) Uani 1 1 d . .
C108 C 0.5809(6) 0.7675(5) 0.2365(3) 0.0315(17) Uani 1 1 d . .
H108 H 0.5928 0.8214 0.2241 0.038 Uiso 1 1 calc R .
C109 C 0.5297(9) 0.5211(7) 0.2907(4) 0.069(3) Uani 1 1 d . .
H10A H 0.5318 0.4920 0.2653 0.104 Uiso 1 1 calc GR .
H10B H 0.4589 0.5296 0.3058 0.104 Uiso 1 1 calc GR .
H10C H 0.5873 0.4855 0.3132 0.104 Uiso 1 1 calc GR .
C110 C 0.3803(8) 0.8449(7) 0.2358(4) 0.063(3) Uani 1 1 d . .
H11A H 0.3482 0.8564 0.2654 0.094 Uiso 1 1 calc GR .
H11B H 0.3259 0.8372 0.2171 0.094 Uiso 1 1 calc GR .
H11C H 0.4041 0.8936 0.2193 0.094 Uiso 1 1 calc GR .
C111 C 0.9317(5) 0.4488(4) 0.3321(2) 0.0176(14) Uani 1 1 d . .
C112 C 0.8374(6) 0.4527(4) 0.3576(2) 0.0235(15) Uani 1 1 d . .
H112 H 0.7799 0.5057 0.3542 0.028 Uiso 1 1 calc R .
C113 C 0.8269(6) 0.3795(5) 0.3882(2) 0.0254(16) Uani 1 1 d . .
H113 H 0.7621 0.3831 0.4056 0.030 Uiso 1 1 calc R .
C114 C 0.9085(6) 0.3021(5) 0.3936(2) 0.0284(17) Uani 1 1 d . .
H114 H 0.9004 0.2525 0.4146 0.034 Uiso 1 1 calc R .
C115 C 1.0021(6) 0.2971(4) 0.3684(3) 0.0277(17) Uani 1 1 d . .
H115 H 1.0589 0.2437 0.3723 0.033 Uiso 1 1 calc R .
C116 C 1.0148(6) 0.3690(4) 0.3374(2) 0.0234(15) Uani 1 1 d . .
H116 H 1.0793 0.3644 0.3198 0.028 Uiso 1 1 calc R .
Ta41 Ta 0.56437(3) 0.15361(2) 0.16097(2) 0.02438(8) Uani 1 1 d . .
I41 I 0.68498(4) 0.00359(3) 0.21879(2) 0.03319(12) Uani 1 1 d . .
I42 I 0.38781(4) 0.09123(3) 0.16688(2) 0.03661(13) Uani 1 1 d . .
P41 P 0.43437(16) 0.29724(12) 0.11329(7) 0.0273(4) Uani 1 1 d . .
N41 N 0.6740(5) 0.1597(4) 0.11499(19) 0.0252(13) Uani 1 1 d . .
N42 N 0.5987(5) 0.2380(4) 0.18960(19) 0.0270(14) Uani 1 1 d . .
C41 C 0.5962(6) 0.1453(5) 0.0881(2) 0.0263(16) Uani 1 1 d . .
H41 H 0.6165 0.0854 0.0828 0.032 Uiso 1 1 calc R .
C42 C 0.5433(7) 0.2139(5) 0.0478(2) 0.0317(18) Uani 1 1 d . .
C43 C 0.4725(7) 0.2938(5) 0.0546(3) 0.0331(18) Uani 1 1 d . .
C44 C 0.4292(7) 0.3611(5) 0.0162(3) 0.039(2) Uani 1 1 d . .
H44 H 0.3836 0.4154 0.0208 0.047 Uiso 1 1 calc R .
C45 C 0.4521(8) 0.3488(6) -0.0277(3) 0.045(2) Uani 1 1 d . .
H45 H 0.4248 0.3949 -0.0535 0.054 Uiso 1 1 calc R .
C46 C 0.5153(7) 0.2687(6) -0.0343(3) 0.041(2) Uani 1 1 d . .
H46 H 0.5271 0.2591 -0.0648 0.050 Uiso 1 1 calc R .
C47 C 0.5623(7) 0.2017(5) 0.0032(3) 0.0353(19) Uani 1 1 d . .
H47 H 0.6073 0.1476 -0.0021 0.042 Uiso 1 1 calc R .
C48 C 0.7823(6) 0.1555(5) 0.1040(3) 0.0288(17) Uani 1 1 d . .
C49 C 0.8186(7) 0.1607(6) 0.0583(3) 0.042(2) Uani 1 1 d . .
H49 H 0.7685 0.1704 0.0341 0.050 Uiso 1 1 calc R .
C50 C 0.9266(9) 0.1517(8) 0.0480(3) 0.059(3) Uani 1 1 d . .
C51 C 0.9977(8) 0.1361(7) 0.0841(3) 0.054(3) Uani 1 1 d . .
H51 H 1.0725 0.1282 0.0774 0.065 Uiso 1 1 calc R .
C52 C 0.9646(7) 0.1314(6) 0.1295(3) 0.044(2) Uani 1 1 d . .
C53 C 0.8557(6) 0.1425(5) 0.1388(3) 0.0325(18) Uani 1 1 d . .
H53 H 0.8308 0.1410 0.1697 0.039 Uiso 1 1 calc R .
C54 C 0.9672(10) 0.1529(11) -0.0004(4) 0.097(5) Uani 1 1 d . .
H54A H 0.9069 0.1603 -0.0209 0.146 Uiso 1 1 calc GR .
H54B H 1.0241 0.0984 -0.0012 0.146 Uiso 1 1 calc GR .
H54C H 0.9971 0.2009 -0.0107 0.146 Uiso 1 1 calc GR .
C55 C 1.0432(8) 0.1124(8) 0.1679(3) 0.066(3) Uani 1 1 d . .
H55A H 1.0559 0.1659 0.1705 0.099 Uiso 1 1 calc GR .
H55B H 1.1120 0.0709 0.1616 0.099 Uiso 1 1 calc GR .
H55C H 1.0132 0.0880 0.1970 0.099 Uiso 1 1 calc GR .
C56 C 0.6346(6) 0.3121(5) 0.1657(3) 0.0298(17) Uani 1 1 d . .
H56A H 0.6787 0.2970 0.1386 0.036 Uiso 1 1 calc R .
H56B H 0.6816 0.3234 0.1869 0.036 Uiso 1 1 calc R .
C57 C 0.5406(7) 0.3936(5) 0.1495(2) 0.0308(18) Uani 1 1 d . .
C58 C 0.4508(7) 0.3951(5) 0.1252(2) 0.0294(17) Uani 1 1 d . .
C59 C 0.3711(7) 0.4736(5) 0.1082(3) 0.038(2) Uani 1 1 d . .
H59 H 0.3098 0.4749 0.0918 0.045 Uiso 1 1 calc R .
C60 C 0.3820(8) 0.5500(5) 0.1155(3) 0.045(2) Uani 1 1 d . .
H60 H 0.3290 0.6035 0.1030 0.054 Uiso 1 1 calc R .
C61 C 0.4681(8) 0.5488(5) 0.1403(3) 0.044(2) Uani 1 1 d . .
H61 H 0.4744 0.6007 0.1460 0.053 Uiso 1 1 calc R .
C62 C 0.5458(7) 0.4706(5) 0.1568(3) 0.0351(19) Uani 1 1 d . .
H62 H 0.6054 0.4698 0.1741 0.042 Uiso 1 1 calc R .
C63 C 0.5644(6) 0.2396(4) 0.2361(2) 0.0278(16) Uani 1 1 d . .
C64 C 0.6343(6) 0.2466(5) 0.2680(2) 0.0267(16) Uani 1 1 d . .
H64 H 0.7033 0.2526 0.2583 0.032 Uiso 1 1 calc R .
C65 C 0.6033(6) 0.2449(5) 0.3138(3) 0.0330(18) Uani 1 1 d . .
C66 C 0.5014(6) 0.2355(4) 0.3281(2) 0.0278(17) Uani 1 1 d . .
H66 H 0.4796 0.2345 0.3593 0.033 Uiso 1 1 calc R .
C67 C 0.4323(6) 0.2276(5) 0.2961(3) 0.0315(18) Uani 1 1 d . .
C68 C 0.4657(6) 0.2295(4) 0.2507(3) 0.0282(17) Uani 1 1 d . .
H68 H 0.4190 0.2237 0.2290 0.034 Uiso 1 1 calc R .
C69 C 0.6764(7) 0.2534(6) 0.3477(3) 0.040(2) Uani 1 1 d . .
H69A H 0.6338 0.2923 0.3671 0.060 Uiso 1 1 calc GR .
H69B H 0.7318 0.2770 0.3312 0.060 Uiso 1 1 calc GR .
H69C H 0.7118 0.1965 0.3673 0.060 Uiso 1 1 calc GR .
C70 C 0.3220(7) 0.2195(6) 0.3116(3) 0.045(2) Uani 1 1 d . .
H70A H 0.3142 0.2176 0.3448 0.067 Uiso 1 1 calc GR .
H70B H 0.3152 0.1664 0.3053 0.067 Uiso 1 1 calc GR .
H70C H 0.2650 0.2693 0.2947 0.067 Uiso 1 1 calc GR .
C71 C 0.2891(7) 0.3161(5) 0.1142(3) 0.0350(19) Uani 1 1 d . .
C72 C 0.2308(7) 0.3396(5) 0.1528(3) 0.041(2) Uani 1 1 d . .
H72 H 0.2671 0.3495 0.1768 0.050 Uiso 1 1 calc R .
C73 C 0.1212(7) 0.3486(5) 0.1567(4) 0.050(3) Uani 1 1 d . .
H73 H 0.0829 0.3637 0.1834 0.060 Uiso 1 1 calc R .
C74 C 0.0684(8) 0.3357(7) 0.1223(4) 0.066(3) Uani 1 1 d . .
H74 H -0.0073 0.3432 0.1249 0.079 Uiso 1 1 calc R .
C75 C 0.1246(9) 0.3113(8) 0.0822(4) 0.072(3) Uani 1 1 d . .
H75 H 0.0878 0.3018 0.0582 0.086 Uiso 1 1 calc R .
C76 C 0.2365(8) 0.3018(6) 0.0795(4) 0.054(3) Uani 1 1 d . .
H76 H 0.2762 0.2852 0.0534 0.064 Uiso 1 1 calc R .
O201 O 0.6560(8) 0.9519(6) 0.0195(4) 0.102(3) Uani 1 1 d . .
C201 C 0.6944(14) 0.9310(11) -0.0250(5) 0.110(5) Uani 1 1 d . .
H20A H 0.6385 0.9165 -0.0398 0.132 Uiso 1 1 calc R .
H20B H 0.7616 0.8809 -0.0207 0.132 Uiso 1 1 calc R .
C202 C 0.7163(18) 1.0082(10) -0.0540(6) 0.154(9) Uani 1 1 d . .
H20C H 0.7586 0.9927 -0.0810 0.231 Uiso 1 1 calc GR .
H20D H 0.7576 1.0302 -0.0359 0.231 Uiso 1 1 calc GR .
H20E H 0.6473 1.0529 -0.0643 0.231 Uiso 1 1 calc GR .
C203 C 0.6306(19) 0.8800(12) 0.0501(7) 0.162(9) Uani 1 1 d . .
H20F H 0.6979 0.8307 0.0578 0.195 Uiso 1 1 calc R .
H20G H 0.5798 0.8617 0.0343 0.195 Uiso 1 1 calc R .
C204 C 0.5752(16) 0.9076(11) 0.0975(7) 0.132(6) Uani 1 1 d . .
H20H H 0.5165 0.9624 0.0896 0.197 Uiso 1 1 calc GR .
H20I H 0.6304 0.9140 0.1163 0.197 Uiso 1 1 calc GR .
H20J H 0.5456 0.8628 0.1150 0.197 Uiso 1 1 calc GR .
C301 C 0.5302(9) 0.9137(8) 0.4947(4) 0.067(3) Uani 1 1 d . .
C302 C 0.4465(9) 0.9779(8) 0.4699(4) 0.065(3) Uani 1 1 d . .
H302 H 0.4074 0.9635 0.4486 0.078 Uiso 1 1 calc R .
C303 C 0.4165(10) 1.0622(9) 0.4744(5) 0.079(4) Uani 1 1 d . .
H303 H 0.3584 1.1044 0.4561 0.095 Uiso 1 1 calc R .
C304 C 0.5557(12) 0.8352(12) 0.4799(7) 0.046(5) Uani 0.5 1 d . P
H30D H 0.4991 0.8388 0.4585 0.070 Uiso 0.5 1 calc GR P
H30E H 0.5596 0.7878 0.5067 0.070 Uiso 0.5 1 calc GR P
H30F H 0.6260 0.8246 0.4642 0.070 Uiso 0.5 1 calc GR P

loop_
_atom_site_aniso_label
_atom_site_aniso_U_11
_atom_site_aniso_U_22
_atom_site_aniso_U_33
_atom_site_aniso_U_23
_atom_site_aniso_U_13
_atom_site_aniso_U_12
Ta1 0.02016(14) 0.01318(12) 0.01481(13) -0.00223(10) -0.00137(10) -0.00717(11)
I1 0.0483(3) 0.0356(3) 0.0227(2) 0.0051(2) -0.0147(2) -0.0244(2)
I2 0.0431(3) 0.0164(2) 0.0200(2) -0.00533(17) -0.0013(2) -0.0142(2)
P1 0.0152(8) 0.0113(7) 0.0120(8) -0.0039(6) 0.0022(6) -0.0031(6)
N1 0.018(3) 0.014(3) 0.014(3) -0.003(2) 0.000(2) -0.005(2)
N2 0.015(3) 0.015(3) 0.017(3) -0.002(2) 0.001(2) -0.004(2)
C1 0.025(4) 0.015(3) 0.017(3) -0.005(3) 0.006(3) -0.010(3)
C2 0.028(4) 0.008(3) 0.022(3) -0.005(2) 0.005(3) -0.011(3)
C3 0.017(3) 0.010(3) 0.020(3) -0.003(2) 0.003(3) -0.003(2)
C4 0.023(4) 0.012(3) 0.023(3) -0.007(3) -0.005(3) -0.004(3)
C5 0.022(4) 0.020(3) 0.031(4) -0.004(3) -0.002(3) -0.004(3)
C6 0.017(4) 0.023(4) 0.043(5) -0.005(3) 0.006(3) -0.007(3)
C7 0.029(4) 0.018(3) 0.031(4) -0.007(3) 0.014(3) -0.005(3)
C8 0.029(4) 0.012(3) 0.012(3) -0.002(2) -0.002(3) -0.009(3)
C9 0.020(4) 0.022(3) 0.014(3) -0.004(3) -0.002(3) -0.007(3)
C10 0.030(4) 0.020(3) 0.012(3) 0.000(3) -0.006(3) -0.006(3)
C11 0.045(5) 0.014(3) 0.013(3) 0.006(3) -0.001(3) -0.013(3)
C12 0.033(4) 0.025(4) 0.019(4) -0.003(3) -0.001(3) -0.017(3)
C13 0.022(4) 0.022(3) 0.015(3) -0.005(3) -0.001(3) -0.006(3)
C14 0.032(4) 0.020(4) 0.038(4) -0.004(3) -0.010(3) -0.011(3)
C15 0.040(5) 0.025(4) 0.046(5) 0.002(4) 0.012(4) -0.015(4)
C16 0.023(4) 0.014(3) 0.025(4) -0.010(3) 0.001(3) -0.006(3)
C17 0.020(4) 0.016(3) 0.024(4) -0.011(3) 0.006(3) -0.006(3)
C18 0.024(4) 0.018(3) 0.016(3) -0.007(3) 0.005(3) -0.011(3)
C19 0.022(4) 0.032(4) 0.021(4) -0.010(3) -0.003(3) -0.010(3)
C20 0.032(4) 0.042(4) 0.016(3) -0.011(3) 0.004(3) -0.021(4)
C21 0.031(4) 0.036(4) 0.035(4) -0.024(4) 0.005(3) -0.012(4)
C22 0.026(4) 0.022(4) 0.033(4) -0.009(3) 0.004(3) -0.009(3)
C23 0.023(4) 0.025(4) 0.013(3) -0.007(3) 0.000(3) -0.008(3)
C24 0.016(4) 0.027(4) 0.031(4) -0.007(3) -0.003(3) -0.008(3)
C25 0.023(4) 0.034(4) 0.044(5) -0.012(4) -0.002(3) -0.012(3)
C26 0.017(4) 0.050(5) 0.046(5) -0.015(4) 0.002(3) -0.015(4)
C27 0.020(4) 0.046(5) 0.035(4) -0.014(4) -0.001(3) -0.004(4)
C28 0.027(4) 0.018(3) 0.033(4) -0.005(3) -0.004(3) 0.001(3)
C29 0.030(5) 0.041(5) 0.086(7) 0.000(5) 0.003(5) -0.028(4)
C30 0.029(5) 0.052(6) 0.064(6) -0.011(5) 0.007(4) 0.002(4)
C31 0.029(4) 0.010(3) 0.015(3) -0.004(2) -0.003(3) -0.007(3)
C32 0.024(4) 0.020(3) 0.019(3) -0.005(3) -0.003(3) -0.009(3)
C33 0.046(5) 0.015(3) 0.027(4) -0.001(3) -0.004(4) -0.008(3)
C34 0.060(6) 0.027(4) 0.027(4) 0.004(3) 0.002(4) -0.027(4)
C35 0.051(5) 0.044(5) 0.022(4) -0.002(3) 0.007(4) -0.028(4)
C36 0.025(4) 0.027(4) 0.021(4) -0.006(3) 0.000(3) -0.008(3)
Ta81 0.02875(17) 0.01946(14) 0.02073(15) -0.00334(11) -0.00686(12) -0.00995(12)
I81 0.0605(4) 0.0407(3) 0.0317(3) -0.0007(2) -0.0224(3) -0.0220(3)
I82 0.0378(3) 0.0214(2) 0.0342(3) -0.0046(2) -0.0099(2) -0.0137(2)
P81 0.0211(9) 0.0109(8) 0.0173(8) -0.0020(6) -0.0031(7) -0.0055(7)
N81 0.034(4) 0.027(3) 0.019(3) -0.001(2) -0.006(3) -0.011(3)
N82 0.027(3) 0.015(3) 0.019(3) 0.000(2) -0.003(2) -0.005(2)
C81 0.040(5) 0.028(4) 0.022(4) -0.011(3) 0.002(3) -0.019(3)
C82 0.033(4) 0.018(3) 0.028(4) -0.012(3) 0.006(3) -0.014(3)
C83 0.019(3) 0.014(3) 0.024(3) -0.007(3) 0.001(3) -0.007(3)
C84 0.028(4) 0.020(3) 0.029(4) -0.003(3) 0.000(3) -0.013(3)
C85 0.022(4) 0.033(4) 0.037(4) -0.006(3) -0.006(3) -0.010(3)
C86 0.026(4) 0.030(4) 0.054(5) -0.015(4) 0.009(4) -0.012(3)
C87 0.037(5) 0.035(4) 0.037(5) -0.014(4) 0.008(4) -0.018(4)
C88 0.050(5) 0.030(4) 0.014(3) -0.008(3) 0.003(3) -0.021(4)
C89 0.050(5) 0.037(4) 0.024(4) -0.012(3) 0.010(4) -0.022(4)
C90 0.063(6) 0.033(5) 0.040(5) -0.021(4) 0.023(4) -0.025(4)
C91 0.084(8) 0.049(6) 0.024(4) -0.012(4) 0.023(5) -0.038(6)
C92 0.079(7) 0.034(5) 0.020(4) -0.009(3) -0.007(4) -0.024(5)
C93 0.056(6) 0.027(4) 0.024(4) -0.005(3) -0.001(4) -0.019(4)
C94 0.076(8) 0.067(7) 0.080(8) -0.029(6) 0.045(7) -0.045(6)
C95 0.106(9) 0.031(5) 0.037(5) 0.002(4) -0.005(5) -0.018(5)
C96 0.026(4) 0.014(3) 0.023(4) 0.003(3) -0.006(3) -0.009(3)
C97 0.012(3) 0.013(3) 0.024(3) -0.002(3) 0.001(3) -0.005(3)
C98 0.016(3) 0.016(3) 0.026(4) -0.004(3) 0.002(3) -0.011(3)
C99 0.022(4) 0.014(3) 0.023(4) 0.002(3) -0.005(3) -0.011(3)
C100 0.022(4) 0.023(3) 0.020(3) -0.006(3) -0.003(3) -0.010(3)
C101 0.024(4) 0.025(4) 0.030(4) -0.013(3) 0.005(3) -0.015(3)
C102 0.016(3) 0.012(3) 0.033(4) -0.008(3) 0.004(3) -0.005(3)
C103 0.029(4) 0.028(4) 0.025(4) -0.007(3) -0.005(3) -0.012(3)
C104 0.032(4) 0.033(4) 0.034(4) -0.001(3) -0.008(3) -0.016(4)
C105 0.044(5) 0.053(6) 0.045(5) -0.001(4) -0.009(4) -0.030(5)
C106 0.022(4) 0.069(7) 0.053(6) -0.008(5) -0.002(4) -0.024(4)
C107 0.028(5) 0.054(6) 0.042(5) -0.013(4) -0.005(4) -0.004(4)
C108 0.029(4) 0.030(4) 0.037(4) -0.008(3) -0.006(3) -0.010(3)
C109 0.058(7) 0.078(8) 0.082(8) 0.004(6) 0.000(6) -0.051(6)
C110 0.044(6) 0.059(7) 0.075(8) -0.018(6) -0.014(5) 0.002(5)
C111 0.024(4) 0.013(3) 0.020(3) -0.006(3) -0.002(3) -0.010(3)
C112 0.024(4) 0.021(3) 0.029(4) -0.005(3) -0.004(3) -0.011(3)
C113 0.035(4) 0.030(4) 0.021(4) -0.008(3) 0.003(3) -0.023(3)
C114 0.045(5) 0.027(4) 0.022(4) 0.000(3) -0.003(3) -0.026(4)
C115 0.040(5) 0.007(3) 0.034(4) 0.001(3) -0.012(3) -0.006(3)
C116 0.029(4) 0.020(3) 0.026(4) -0.009(3) -0.005(3) -0.010(3)
Ta41 0.02968(17) 0.02222(15) 0.02052(15) -0.00347(11) -0.00133(12) -0.00761(12)
I41 0.0434(3) 0.0245(2) 0.0270(3) 0.0007(2) -0.0064(2) -0.0073(2)
I42 0.0354(3) 0.0350(3) 0.0431(3) -0.0075(2) 0.0020(2) -0.0172(2)
P41 0.0298(11) 0.0236(10) 0.0245(10) -0.0035(8) -0.0037(8) -0.0034(8)
N41 0.027(3) 0.028(3) 0.021(3) -0.003(2) -0.005(3) -0.009(3)
N42 0.039(4) 0.024(3) 0.018(3) -0.002(2) -0.006(3) -0.009(3)
C41 0.025(4) 0.024(4) 0.030(4) -0.006(3) -0.005(3) -0.007(3)
C42 0.038(5) 0.035(4) 0.020(4) -0.001(3) -0.007(3) -0.011(4)
C43 0.039(5) 0.034(4) 0.028(4) -0.008(3) -0.006(3) -0.012(4)
C44 0.049(5) 0.034(4) 0.028(4) 0.005(3) -0.008(4) -0.011(4)
C45 0.058(6) 0.050(5) 0.020(4) 0.003(4) -0.010(4) -0.014(5)
C46 0.049(5) 0.056(6) 0.023(4) -0.011(4) 0.001(4) -0.020(5)
C47 0.036(5) 0.039(5) 0.031(4) -0.009(4) -0.003(4) -0.010(4)
C48 0.031(4) 0.031(4) 0.026(4) -0.006(3) 0.007(3) -0.014(3)
C49 0.040(5) 0.059(6) 0.028(4) -0.012(4) -0.006(4) -0.015(4)
C50 0.058(7) 0.099(9) 0.031(5) -0.015(5) 0.009(5) -0.040(6)
C51 0.039(5) 0.098(8) 0.037(5) -0.025(5) 0.012(4) -0.032(5)
C52 0.035(5) 0.066(6) 0.040(5) -0.010(4) -0.001(4) -0.028(5)
C53 0.035(5) 0.037(4) 0.028(4) -0.008(3) 0.005(3) -0.015(4)
C54 0.082(9) 0.194(16) 0.040(6) -0.042(8) 0.020(6) -0.069(10)
C55 0.037(6) 0.116(10) 0.046(6) -0.013(6) -0.005(5) -0.026(6)
C56 0.036(4) 0.031(4) 0.021(4) 0.002(3) -0.001(3) -0.015(3)
C57 0.045(5) 0.028(4) 0.021(4) -0.005(3) 0.008(3) -0.016(4)
C58 0.046(5) 0.023(4) 0.019(4) -0.003(3) 0.005(3) -0.012(3)
C59 0.048(5) 0.034(4) 0.026(4) 0.003(3) 0.003(4) -0.012(4)
C60 0.052(6) 0.025(4) 0.050(6) -0.002(4) 0.014(5) -0.007(4)
C61 0.053(6) 0.026(4) 0.057(6) -0.010(4) 0.027(5) -0.020(4)
C62 0.047(5) 0.030(4) 0.032(4) -0.009(3) 0.007(4) -0.017(4)
C63 0.036(4) 0.020(4) 0.025(4) -0.003(3) -0.001(3) -0.008(3)
C64 0.028(4) 0.028(4) 0.023(4) -0.004(3) -0.004(3) -0.008(3)
C65 0.033(5) 0.031(4) 0.033(4) -0.011(3) -0.002(4) -0.003(3)
C66 0.039(5) 0.022(4) 0.019(4) -0.009(3) 0.002(3) -0.003(3)
C67 0.031(4) 0.028(4) 0.033(4) -0.009(3) 0.008(3) -0.004(3)
C68 0.029(4) 0.021(4) 0.036(4) -0.010(3) -0.005(3) -0.006(3)
C69 0.044(5) 0.053(5) 0.025(4) -0.014(4) 0.001(4) -0.015(4)
C70 0.040(5) 0.037(5) 0.058(6) -0.010(4) 0.007(4) -0.014(4)
C71 0.031(4) 0.027(4) 0.042(5) -0.005(4) 0.001(4) -0.004(3)
C72 0.044(5) 0.026(4) 0.049(5) 0.002(4) -0.003(4) -0.011(4)
C73 0.034(5) 0.032(5) 0.067(7) 0.008(4) 0.004(5) 0.000(4)
C74 0.032(6) 0.064(7) 0.090(9) 0.000(6) 0.002(6) -0.012(5)
C75 0.058(7) 0.082(8) 0.080(8) -0.016(7) -0.017(6) -0.027(6)
C76 0.039(6) 0.061(6) 0.062(7) -0.018(5) -0.002(5) -0.013(5)
O201 0.108(8) 0.092(7) 0.115(8) -0.018(6) -0.014(6) -0.041(6)
C201 0.139(14) 0.135(14) 0.075(10) -0.047(10) 0.026(10) -0.056(12)
C202 0.25(2) 0.095(12) 0.133(15) -0.056(11) 0.107(16) -0.079(14)
C203 0.25(2) 0.117(14) 0.153(18) 0.045(13) -0.047(17) -0.139(17)
C204 0.169(18) 0.105(13) 0.143(16) -0.057(12) 0.009(14) -0.053(12)
C301 0.043(6) 0.092(9) 0.092(9) -0.046(7) 0.028(6) -0.045(7)
C302 0.046(7) 0.076(8) 0.090(9) -0.038(7) 0.032(6) -0.036(6)
C303 0.056(7) 0.103(10) 0.103(10) -0.040(8) 0.031(7) -0.052(7)
C304 0.011(8) 0.052(11) 0.077(14) -0.016(10) -0.010(8) -0.007(7)

loop_
_atom_type_symbol
_atom_type_description
_atom_type_scat_dispersion_real
_atom_type_scat_dispersion_imag
_atom_type_scat_source
C C 0.0033 0.0016 'International Tables Vol C Tables 4.2.6.8 and 6.1.1.4'
H H 0.0000 0.0000 'International Tables Vol C Tables 4.2.6.8 and 6.1.1.4'
I I -0.4742 1.8119 'International Tables Vol C Tables 4.2.6.8 and 6.1.1.4'
N N 0.0061 0.0033 'International Tables Vol C Tables 4.2.6.8 and 6.1.1.4'
O O 0.0106 0.0060 'International Tables Vol C Tables 4.2.6.8 and 6.1.1.4'
P P 0.1023 0.0942 'International Tables Vol C Tables 4.2.6.8 and 6.1.1.4'
Ta Ta -0.7052 6.5227 'International Tables Vol C Tables 4.2.6.8 and 6.1.1.4'

loop_
_geom_angle_atom_site_label_1
_geom_angle_atom_site_label_2
_geom_angle_atom_site_label_3
_geom_angle
_geom_angle_site_symmetry_1
_geom_angle_site_symmetry_3
I1 Ta1 I2 92.08(2) . .
P1 Ta1 I1 175.51(4) . .
P1 Ta1 I2 85.24(4) . .
N1 Ta1 I1 94.99(16) . .
N1 Ta1 I2 131.86(15) . .
N1 Ta1 P1 89.47(16) . .
N1 Ta1 N2 91.5(2) . .
N1 Ta1 C1 40.2(2) . .
N2 Ta1 I1 100.65(16) . .
N2 Ta1 I2 133.63(15) . .
N2 Ta1 P1 78.76(16) . .
N2 Ta1 C1 124.3(2) . .
C1 Ta1 I1 107.84(17) . .
C1 Ta1 I2 92.54(16) . .
C1 Ta1 P1 75.92(18) . .
C3 P1 Ta1 103.3(2) . .
C3 P1 C18 108.8(3) . .
C3 P1 C31 105.1(3) . .
C18 P1 Ta1 114.9(2) . .
C31 P1 Ta1 119.9(2) . .
C31 P1 C18 104.1(3) . .
C1 N1 Ta1 79.8(3) . .
C8 N1 Ta1 147.8(5) . .
C8 N1 C1 129.2(5) . .
C16 N2 Ta1 129.1(4) . .
C23 N2 Ta1 111.3(4) . .
C23 N2 C16 117.6(5) . .
Ta1 C1 H1 114.4 . .
N1 C1 Ta1 60.0(3) . .
N1 C1 H1 114.4 . .
N1 C1 C2 118.9(5) . .
C2 C1 Ta1 124.0(4) . .
C2 C1 H1 114.4 . .
C3 C2 C1 121.8(6) . .
C7 C2 C1 120.5(6) . .
C7 C2 C3 117.7(6) . .
C2 C3 P1 114.7(5) . .
C4 C3 P1 123.7(5) . .
C4 C3 C2 121.4(6) . .
C3 C4 H4 120.1 . .
C3 C4 C5 119.8(6) . .
C5 C4 H4 120.1 . .
C4 C5 H5 120.3 . .
C6 C5 C4 119.3(7) . .
C6 C5 H5 120.3 . .
C5 C6 H6 119.5 . .
C7 C6 C5 121.0(7) . .
C7 C6 H6 119.5 . .
C2 C7 H7 119.6 . .
C6 C7 C2 120.8(7) . .
C6 C7 H7 119.6 . .
N1 C8 C9 118.6(6) . .
C13 C8 N1 122.0(6) . .
C13 C8 C9 119.4(6) . .
C8 C9 H9 119.6 . .
C10 C9 C8 120.8(6) . .
C10 C9 H9 119.6 . .
C9 C10 C11 118.6(6) . .
C9 C10 C14 120.2(6) . .
C11 C10 C14 121.2(6) . .
C10 C11 H11 118.7 . .
C10 C11 C12 122.6(6) . .
C12 C11 H11 118.7 . .
C11 C12 C13 118.3(7) . .
C11 C12 C15 121.4(6) . .
C13 C12 C15 120.3(7) . .
C8 C13 C12 120.4(6) . .
C8 C13 H13 119.8 . .
C12 C13 H13 119.8 . .
C10 C14 H14A 109.5 . .
C10 C14 H14B 109.5 . .
C10 C14 H14C 109.5 . .
H14A C14 H14B 109.5 . .
H14A C14 H14C 109.5 . .
H14B C14 H14C 109.5 . .
C12 C15 H15A 109.5 . .
C12 C15 H15B 109.5 . .
C12 C15 H15C 109.5 . .
H15A C15 H15B 109.5 . .
H15A C15 H15C 109.5 . .
H15B C15 H15C 109.5 . .
N2 C16 H16A 108.8 . .
N2 C16 H16B 108.8 . .
N2 C16 C17 114.0(5) . .
H16A C16 H16B 107.7 . .
C17 C16 H16A 108.8 . .
C17 C16 H16B 108.8 . .
C18 C17 C16 123.7(6) . .
C22 C17 C16 116.8(6) . .
C22 C17 C18 119.4(6) . .
C17 C18 P1 122.4(5) . .
C17 C18 C19 118.5(6) . .
C19 C18 P1 119.1(5) . .
C18 C19 H19 119.6 . .
C20 C19 C18 120.8(7) . .
C20 C19 H19 119.6 . .
C19 C20 H20 120.1 . .
C19 C20 C21 119.9(7) . .
C21 C20 H20 120.1 . .
C20 C21 H21 119.8 . .
C22 C21 C20 120.3(7) . .
C22 C21 H21 119.8 . .
C17 C22 H22 119.5 . .
C21 C22 C17 121.1(7) . .
C21 C22 H22 119.5 . .
C24 C23 N2 118.3(6) . .
C24 C23 C28 118.9(7) . .
C28 C23 N2 122.7(6) . .
C23 C24 H24 119.2 . .
C23 C24 C25 121.7(7) . .
C25 C24 H24 119.2 . .
C24 C25 C29 121.1(7) . .
C26 C25 C24 118.4(7) . .
C26 C25 C29 120.5(7) . .
C25 C26 H26 119.4 . .
C25 C26 C27 121.1(7) . .
C27 C26 H26 119.4 . .
C26 C27 C30 119.7(7) . .
C28 C27 C26 119.5(7) . .
C28 C27 C30 120.8(8) . .
C23 C28 H28 119.8 . .
C27 C28 C23 120.5(7) . .
C27 C28 H28 119.8 . .
C25 C29 H29A 109.5 . .
C25 C29 H29B 109.5 . .
C25 C29 H29C 109.5 . .
H29A C29 H29B 109.5 . .
H29A C29 H29C 109.5 . .
H29B C29 H29C 109.5 . .
C27 C30 H30A 109.5 . .
C27 C30 H30B 109.5 . .
C27 C30 H30C 109.5 . .
H30A C30 H30B 109.5 . .
H30A C30 H30C 109.5 . .
H30B C30 H30C 109.5 . .
C32 C31 P1 121.1(5) . .
C32 C31 C36 119.2(6) . .
C36 C31 P1 119.4(5) . .
C31 C32 H32 119.8 . .
C31 C32 C33 120.3(7) . .
C33 C32 H32 119.8 . .
C32 C33 H33 120.3 . .
C34 C33 C32 119.3(7) . .
C34 C33 H33 120.3 . .
C33 C34 H34 119.4 . .
C33 C34 C35 121.1(7) . .
C35 C34 H34 119.4 . .
C34 C35 H35 120.0 . .
C36 C35 C34 120.0(7) . .
C36 C35 H35 120.0 . .
C31 C36 H36 120.0 . .
C35 C36 C31 120.0(7) . .
C35 C36 H36 120.0 . .
I81 Ta81 I82 90.14(2) . .
P81 Ta81 I81 172.74(4) . .
P81 Ta81 I82 85.53(4) . .
N81 Ta81 I81 96.91(17) . .
N81 Ta81 I82 131.52(18) . .
N81 Ta81 P81 90.33(18) . .
N81 Ta81 N82 91.0(2) . .
N81 Ta81 C81 39.9(2) . .
N82 Ta81 I81 100.51(16) . .
N82 Ta81 I82 134.76(16) . .
N82 Ta81 P81 78.63(16) . .
N82 Ta81 C81 122.9(2) . .
C81 Ta81 I81 110.17(19) . .
C81 Ta81 I82 92.88(18) . .
C81 Ta81 P81 75.93(19) . .
C83 P81 Ta81 102.7(2) . .
C83 P81 C98 107.5(3) . .
C83 P81 C111 105.2(3) . .
C98 P81 Ta81 114.2(2) . .
C111 P81 Ta81 122.5(2) . .
C111 P81 C98 103.6(3) . .
C81 N81 Ta81 80.2(4) . .
C88 N81 Ta81 149.5(5) . .
C88 N81 C81 128.8(6) . .
C96 N82 Ta81 129.7(5) . .
C103 N82 Ta81 110.6(4) . .
C103 N82 C96 118.0(6) . .
Ta81 C81 H81 114.1 . .
N81 C81 Ta81 59.9(4) . .
N81 C81 H81 114.1 . .
N81 C81 C82 119.7(6) . .
C82 C81 Ta81 124.3(5) . .
C82 C81 H81 114.1 . .
C83 C82 C81 120.9(6) . .
C83 C82 C87 117.2(7) . .
C87 C82 C81 121.9(7) . .
C82 C83 P81 115.7(5) . .
C84 C83 P81 123.4(5) . .
C84 C83 C82 120.7(6) . .
C83 C84 H84 119.9 . .
C85 C84 C83 120.2(7) . .
C85 C84 H84 119.9 . .
C84 C85 H85 120.2 . .
C86 C85 C84 119.5(7) . .
C86 C85 H85 120.2 . .
C85 C86 H86 119.6 . .
C87 C86 C85 120.8(7) . .
C87 C86 H86 119.6 . .
C82 C87 H87 119.2 . .
C86 C87 C82 121.6(7) . .
C86 C87 H87 119.2 . .
C89 C88 N81 120.9(7) . .
C93 C88 N81 118.8(7) . .
C93 C88 C89 120.2(7) . .
C88 C89 H89 119.9 . .
C88 C89 C90 120.1(8) . .
C90 C89 H89 119.9 . .
C89 C90 C94 120.7(9) . .
C91 C90 C89 117.8(9) . .
C91 C90 C94 121.5(8) . .
C90 C91 H91 117.8 . .
C90 C91 C92 124.3(8) . .
C92 C91 H91 117.8 . .
C91 C92 C93 118.0(8) . .
C91 C92 C95 122.9(8) . .
C93 C92 C95 119.1(9) . .
C88 C93 C92 119.4(8) . .
C88 C93 H93 120.3 . .
C92 C93 H93 120.3 . .
C90 C94 H94A 109.5 . .
C90 C94 H94B 109.5 . .
C90 C94 H94C 109.5 . .
H94A C94 H94B 109.5 . .
H94A C94 H94C 109.5 . .
H94B C94 H94C 109.5 . .
C92 C95 H95A 109.5 . .
C92 C95 H95B 109.5 . .
C92 C95 H95C 109.5 . .
H95A C95 H95B 109.5 . .
H95A C95 H95C 109.5 . .
H95B C95 H95C 109.5 . .
N82 C96 H96A 108.8 . .
N82 C96 H96B 108.8 . .
N82 C96 C97 113.8(5) . .
H96A C96 H96B 107.7 . .
C97 C96 H96A 108.8 . .
C97 C96 H96B 108.8 . .
C98 C97 C96 122.3(6) . .
C102 C97 C96 118.2(6) . .
C102 C97 C98 119.4(6) . .
C97 C98 P81 123.8(5) . .
C97 C98 C99 118.4(6) . .
C99 C98 P81 117.8(5) . .
C98 C99 H99 119.4 . .
C100 C99 C98 121.1(6) . .
C100 C99 H99 119.4 . .
C99 C100 H100 120.5 . .
C101 C100 C99 119.0(6) . .
C101 C100 H100 120.5 . .
C100 C101 H101 119.6 . .
C102 C101 C100 120.7(6) . .
C102 C101 H101 119.6 . .
C97 C102 H102 119.3 . .
C101 C102 C97 121.4(6) . .
C101 C102 H102 119.3 . .
C104 C103 N82 117.0(7) . .
C104 C103 C108 119.8(7) . .
C108 C103 N82 122.9(6) . .
C103 C104 H104 119.3 . .
C103 C104 C105 121.4(8) . .
C105 C104 H104 119.3 . .
C104 C105 C106 116.9(8) . .
C104 C105 C109 120.5(9) . .
C106 C105 C109 122.5(8) . .
C105 C106 H106 118.7 . .
C107 C106 C105 122.6(8) . .
C107 C106 H106 118.7 . .
C106 C107 C110 120.1(8) . .
C108 C107 C106 118.8(8) . .
C108 C107 C110 121.1(9) . .
C103 C108 H108 119.8 . .
C107 C108 C103 120.4(8) . .
C107 C108 H108 119.8 . .
C105 C109 H10A 109.5 . .
C105 C109 H10B 109.5 . .
C105 C109 H10C 109.5 . .
H10A C109 H10B 109.5 . .
H10A C109 H10C 109.5 . .
H10B C109 H10C 109.5 . .
C107 C110 H11A 109.5 . .
C107 C110 H11B 109.5 . .
C107 C110 H11C 109.5 . .
H11A C110 H11B 109.5 . .
H11A C110 H11C 109.5 . .
H11B C110 H11C 109.5 . .
C112 C111 P81 120.6(5) . .
C112 C111 C116 118.4(6) . .
C116 C111 P81 120.8(5) . .
C111 C112 H112 119.9 . .
C113 C112 C111 120.3(7) . .
C113 C112 H112 119.9 . .
C112 C113 H113 119.5 . .
C114 C113 C112 121.0(7) . .
C114 C113 H113 119.5 . .
C113 C114 H114 120.3 . .
C113 C114 C115 119.4(6) . .
C115 C114 H114 120.3 . .
C114 C115 H115 119.6 . .
C114 C115 C116 120.9(7) . .
C116 C115 H115 119.6 . .
C111 C116 H116 120.0 . .
C115 C116 C111 119.9(7) . .
C115 C116 H116 120.0 . .
I41 Ta41 I42 90.67(4) . .
P41 Ta41 I41 173.77(5) . .
P41 Ta41 I42 85.81(6) . .
N41 Ta41 I41 96.72(17) . .
N41 Ta41 I42 132.44(18) . .
N41 Ta41 P41 89.44(18) . .
N41 Ta41 N42 91.8(3) . .
N41 Ta41 C41 39.9(2) . .
N42 Ta41 I41 98.95(17) . .
N42 Ta41 I42 133.41(18) . .
N42 Ta41 P41 79.89(18) . .
N42 Ta41 C41 124.2(3) . .
C41 Ta41 I41 110.30(19) . .
C41 Ta41 I42 93.64(19) . .
C41 Ta41 P41 75.10(19) . .
C43 P41 Ta41 103.8(3) . .
C43 P41 C58 108.1(3) . .
C43 P41 C71 104.8(4) . .
C58 P41 Ta41 114.4(3) . .
C71 P41 Ta41 120.2(3) . .
C71 P41 C58 104.6(4) . .
C41 N41 Ta41 80.8(4) . .
C48 N41 Ta41 149.1(5) . .
C48 N41 C41 128.1(6) . .
C56 N42 Ta41 126.9(5) . .
C63 N42 Ta41 117.1(5) . .
C63 N42 C56 114.6(6) . .
Ta41 C41 H41 114.3 . .
N41 C41 Ta41 59.2(3) . .
N41 C41 H41 114.3 . .
N41 C41 C42 118.8(6) . .
C42 C41 Ta41 124.7(5) . .
C42 C41 H41 114.3 . .
C43 C42 C41 120.1(7) . .
C47 C42 C41 121.4(7) . .
C47 C42 C43 118.5(7) . .
C42 C43 P41 115.2(6) . .
C44 C43 P41 124.5(6) . .
C44 C43 C42 120.0(7) . .
C43 C44 H44 119.8 . .
C45 C44 C43 120.5(8) . .
C45 C44 H44 119.8 . .
C44 C45 H45 120.2 . .
C44 C45 C46 119.6(8) . .
C46 C45 H45 120.2 . .
C45 C46 H46 119.4 . .
C45 C46 C47 121.1(8) . .
C47 C46 H46 119.4 . .
C42 C47 C46 120.1(8) . .
C42 C47 H47 119.9 . .
C46 C47 H47 119.9 . .
C49 C48 N41 120.9(7) . .
C53 C48 N41 119.8(6) . .
C53 C48 C49 119.2(7) . .
C48 C49 H49 119.7 . .
C50 C49 C48 120.7(8) . .
C50 C49 H49 119.7 . .
C49 C50 C51 118.1(8) . .
C49 C50 C54 121.1(9) . .
C51 C50 C54 120.7(9) . .
C50 C51 H51 118.6 . .
C52 C51 C50 122.7(9) . .
C52 C51 H51 118.6 . .
C51 C52 C53 118.1(8) . .
C51 C52 C55 121.8(8) . .
C53 C52 C55 120.1(8) . .
C48 C53 C52 121.1(7) . .
C48 C53 H53 119.5 . .
C52 C53 H53 119.5 . .
C50 C54 H54A 109.5 . .
C50 C54 H54B 109.5 . .
C50 C54 H54C 109.5 . .
H54A C54 H54B 109.5 . .
H54A C54 H54C 109.5 . .
H54B C54 H54C 109.5 . .
C52 C55 H55A 109.5 . .
C52 C55 H55B 109.5 . .
C52 C55 H55C 109.5 . .
H55A C55 H55B 109.5 . .
H55A C55 H55C 109.5 . .
H55B C55 H55C 109.5 . .
N42 C56 H56A 109.0 . .
N42 C56 H56B 109.0 . .
N42 C56 C57 113.0(6) . .
H56A C56 H56B 107.8 . .
C57 C56 H56A 109.0 . .
C57 C56 H56B 109.0 . .
C58 C57 C56 122.9(7) . .
C62 C57 C56 119.0(7) . .
C62 C57 C58 118.1(7) . .
C57 C58 P41 122.3(6) . .
C57 C58 C59 119.9(7) . .
C59 C58 P41 117.8(6) . .
C58 C59 H59 120.2 . .
C60 C59 C58 119.6(8) . .
C60 C59 H59 120.2 . .
C59 C60 H60 119.6 . .
C61 C60 C59 120.8(8) . .
C61 C60 H60 119.6 . .
C60 C61 H61 120.7 . .
C60 C61 C62 118.6(8) . .
C62 C61 H61 120.7 . .
C57 C62 C61 123.0(8) . .
C57 C62 H62 118.5 . .
C61 C62 H62 118.5 . .
C64 C63 N42 119.9(7) . .
C68 C63 N42 120.6(7) . .
C68 C63 C64 119.4(7) . .
C63 C64 H64 119.8 . .
C65 C64 C63 120.3(7) . .
C65 C64 H64 119.8 . .
C64 C65 C66 119.7(7) . .
C64 C65 C69 120.6(7) . .
C66 C65 C69 119.7(7) . .
C65 C66 H66 120.2 . .
C67 C66 C65 119.7(7) . .
C67 C66 H66 120.2 . .
C66 C67 C70 119.2(7) . .
C68 C67 C66 119.2(7) . .
C68 C67 C70 121.5(8) . .
C63 C68 C67 121.7(7) . .
C63 C68 H68 119.1 . .
C67 C68 H68 119.1 . .
C65 C69 H69A 109.5 . .
C65 C69 H69B 109.5 . .
C65 C69 H69C 109.5 . .
H69A C69 H69B 109.5 . .
H69A C69 H69C 109.5 . .
H69B C69 H69C 109.5 . .
C67 C70 H70A 109.5 . .
C67 C70 H70B 109.5 . .
C67 C70 H70C 109.5 . .
H70A C70 H70B 109.5 . .
H70A C70 H70C 109.5 . .
H70B C70 H70C 109.5 . .
C72 C71 P41 118.8(7) . .
C76 C71 P41 121.6(7) . .
C76 C71 C72 119.4(8) . .
C71 C72 H72 119.4 . .
C73 C72 C71 121.1(9) . .
C73 C72 H72 119.4 . .
C72 C73 H73 120.1 . .
C74 C73 C72 119.8(10) . .
C74 C73 H73 120.1 . .
C73 C74 H74 119.4 . .
C73 C74 C75 121.2(10) . .
C75 C74 H74 119.4 . .
C74 C75 H75 121.2 . .
C76 C75 C74 117.6(10) . .
C76 C75 H75 121.2 . .
C71 C76 C75 120.9(10) . .
C71 C76 H76 119.5 . .
C75 C76 H76 119.5 . .
C203 O201 C201 110.8(13) . .
O201 C201 H20A 110.3 . .
O201 C201 H20B 110.3 . .
O201 C201 C202 107.0(12) . .
H20A C201 H20B 108.6 . .
C202 C201 H20A 110.3 . .
C202 C201 H20B 110.3 . .
C201 C202 H20C 109.5 . .
C201 C202 H20D 109.5 . .
C201 C202 H20E 109.5 . .
H20C C202 H20D 109.5 . .
H20C C202 H20E 109.5 . .
H20D C202 H20E 109.5 . .
O201 C203 H20F 109.6 . .
O201 C203 H20G 109.6 . .
O201 C203 C204 110.4(15) . .
H20F C203 H20G 108.1 . .
C204 C203 H20F 109.6 . .
C204 C203 H20G 109.6 . .
C203 C204 H20H 109.5 . .
C203 C204 H20I 109.5 . .
C203 C204 H20J 109.5 . .
H20H C204 H20I 109.5 . .
H20H C204 H20J 109.5 . .
H20I C204 H20J 109.5 . .
C302 C301 C303 116.2(12) . 2_676
C302 C301 C304 112.9(12) . .
C303 C301 C304 130.4(14) 2_676 .
C301 C302 H302 118.5 . .
C301 C302 C303 123.0(12) . .
C303 C302 H302 118.5 . .
C301 C303 H303 119.6 2_676 .
C302 C303 C301 120.8(13) . 2_676
C302 C303 H303 119.6 . .
C301 C304 H30D 109.5 . .
C301 C304 H30E 109.5 . .
C301 C304 H30F 109.5 . .
H30D C304 H30E 109.5 . .
H30D C304 H30F 109.5 . .
H30E C304 H30F 109.5 . .

loop_
_geom_bond_atom_site_label_1
_geom_bond_atom_site_label_2
_geom_bond_distance
_geom_bond_site_symmetry_2
Ta1 I1 2.7432(13) .
Ta1 I2 2.7972(15) .
Ta1 P1 2.6146(19) .
Ta1 N1 1.926(5) .
Ta1 N2 1.970(5) .
Ta1 C1 2.190(7) .
P1 C3 1.810(7) .
P1 C18 1.822(6) .
P1 C31 1.821(6) .
N1 C1 1.436(8) .
N1 C8 1.396(8) .
N2 C16 1.463(8) .
N2 C23 1.415(8) .
C1 H1 1.0000 .
C1 C2 1.484(9) .
C2 C3 1.407(9) .
C2 C7 1.397(9) .
C3 C4 1.378(9) .
C4 H4 0.9500 .
C4 C5 1.397(10) .
C5 H5 0.9500 .
C5 C6 1.381(10) .
C6 H6 0.9500 .
C6 C7 1.378(10) .
C7 H7 0.9500 .
C8 C9 1.405(9) .
C8 C13 1.387(9) .
C9 H9 0.9500 .
C9 C10 1.374(9) .
C10 C11 1.380(10) .
C10 C14 1.514(9) .
C11 H11 0.9500 .
C11 C12 1.385(10) .
C12 C13 1.394(9) .
C12 C15 1.492(10) .
C13 H13 0.9500 .
C14 H14A 0.9800 .
C14 H14B 0.9800 .
C14 H14C 0.9800 .
C15 H15A 0.9800 .
C15 H15B 0.9800 .
C15 H15C 0.9800 .
C16 H16A 0.9900 .
C16 H16B 0.9900 .
C16 C17 1.512(9) .
C17 C18 1.400(9) .
C17 C22 1.385(9) .
C18 C19 1.414(9) .
C19 H19 0.9500 .
C19 C20 1.367(10) .
C20 H20 0.9500 .
C20 C21 1.384(11) .
C21 H21 0.9500 .
C21 C22 1.371(10) .
C22 H22 0.9500 .
C23 C24 1.384(9) .
C23 C28 1.400(9) .
C24 H24 0.9500 .
C24 C25 1.400(10) .
C25 C26 1.376(11) .
C25 C29 1.496(11) .
C26 H26 0.9500 .
C26 C27 1.407(11) .
C27 C28 1.379(11) .
C27 C30 1.522(11) .
C28 H28 0.9500 .
C29 H29A 0.9800 .
C29 H29B 0.9800 .
C29 H29C 0.9800 .
C30 H30A 0.9800 .
C30 H30B 0.9800 .
C30 H30C 0.9800 .
C31 C32 1.387(9) .
C31 C36 1.403(9) .
C32 H32 0.9500 .
C32 C33 1.390(9) .
C33 H33 0.9500 .
C33 C34 1.368(11) .
C34 H34 0.9500 .
C34 C35 1.382(12) .
C35 H35 0.9500 .
C35 C36 1.369(10) .
C36 H36 0.9500 .
Ta81 I81 2.7405(13) .
Ta81 I82 2.8133(15) .
Ta81 P81 2.620(2) .
Ta81 N81 1.923(6) .
Ta81 N82 1.973(6) .
Ta81 C81 2.190(8) .
P81 C83 1.810(7) .
P81 C98 1.829(7) .
P81 C111 1.813(6) .
N81 C81 1.424(9) .
N81 C88 1.421(9) .
N82 C96 1.458(8) .
N82 C103 1.419(9) .
C81 H81 1.0000 .
C81 C82 1.489(10) .
C82 C83 1.403(9) .
C82 C87 1.406(10) .
C83 C84 1.395(10) .
C84 H84 0.9500 .
C84 C85 1.388(10) .
C85 H85 0.9500 .
C85 C86 1.373(11) .
C86 H86 0.9500 .
C86 C87 1.371(11) .
C87 H87 0.9500 .
C88 C89 1.393(11) .
C88 C93 1.378(11) .
C89 H89 0.9500 .
C89 C90 1.405(11) .
C90 C91 1.345(13) .
C90 C94 1.496(13) .
C91 H91 0.9500 .
C91 C92 1.368(13) .
C92 C93 1.411(11) .
C92 C95 1.498(13) .
C93 H93 0.9500 .
C94 H94A 0.9800 .
C94 H94B 0.9800 .
C94 H94C 0.9800 .
C95 H95A 0.9800 .
C95 H95B 0.9800 .
C95 H95C 0.9800 .
C96 H96A 0.9900 .
C96 H96B 0.9900 .
C96 C97 1.524(9) .
C97 C98 1.404(9) .
C97 C102 1.385(9) .
C98 C99 1.404(9) .
C99 H99 0.9500 .
C99 C100 1.390(9) .
C100 H100 0.9500 .
C100 C101 1.382(9) .
C101 H101 0.9500 .
C101 C102 1.364(10) .
C102 H102 0.9500 .
C103 C104 1.383(10) .
C103 C108 1.388(10) .
C104 H104 0.9500 .
C104 C105 1.392(11) .
C105 C106 1.396(13) .
C105 C109 1.518(13) .
C106 H106 0.9500 .
C106 C107 1.382(13) .
C107 C108 1.378(11) .
C107 C110 1.504(12) .
C108 H108 0.9500 .
C109 H10A 0.9800 .
C109 H10B 0.9800 .
C109 H10C 0.9800 .
C110 H11A 0.9800 .
C110 H11B 0.9800 .
C110 H11C 0.9800 .
C111 C112 1.389(9) .
C111 C116 1.410(9) .
C112 H112 0.9500 .
C112 C113 1.388(9) .
C113 H113 0.9500 .
C113 C114 1.373(11) .
C114 H114 0.9500 .
C114 C115 1.373(11) .
C115 H115 0.9500 .
C115 C116 1.388(9) .
C116 H116 0.9500 .
Ta41 I41 2.7566(11) .
Ta41 I42 2.7822(13) .
Ta41 P41 2.611(2) .
Ta41 N41 1.918(6) .
Ta41 N42 1.977(6) .
Ta41 C41 2.204(7) .
P41 C43 1.792(8) .
P41 C58 1.831(8) .
P41 C71 1.808(8) .
N41 C41 1.433(9) .
N41 C48 1.404(9) .
N42 C56 1.478(9) .
N42 C63 1.428(9) .
C41 H41 1.0000 .
C41 C42 1.484(10) .
C42 C43 1.413(11) .
C42 C47 1.383(10) .
C43 C44 1.408(10) .
C44 H44 0.9500 .
C44 C45 1.364(11) .
C45 H45 0.9500 .
C45 C46 1.382(12) .
C46 H46 0.9500 .
C46 C47 1.398(11) .
C47 H47 0.9500 .
C48 C49 1.402(11) .
C48 C53 1.384(11) .
C49 H49 0.9500 .
C49 C50 1.382(13) .
C50 C51 1.384(13) .
C50 C54 1.495(13) .
C51 H51 0.9500 .
C51 C52 1.381(12) .
C52 C53 1.384(11) .
C52 C55 1.491(12) .
C53 H53 0.9500 .
C54 H54A 0.9800 .
C54 H54B 0.9800 .
C54 H54C 0.9800 .
C55 H55A 0.9800 .
C55 H55B 0.9800 .
C55 H55C 0.9800 .
C56 H56A 0.9900 .
C56 H56B 0.9900 .
C56 C57 1.518(11) .
C57 C58 1.398(11) .
C57 C62 1.377(10) .
C58 C59 1.398(11) .
C59 H59 0.9500 .
C59 C60 1.395(12) .
C60 H60 0.9500 .
C60 C61 1.370(13) .
C61 H61 0.9500 .
C61 C62 1.380(12) .
C62 H62 0.9500 .
C63 C64 1.400(10) .
C63 C68 1.374(10) .
C64 H64 0.9500 .
C64 C65 1.390(10) .
C65 C66 1.408(11) .
C65 C69 1.484(11) .
C66 H66 0.9500 .
C66 C67 1.402(11) .
C67 C68 1.388(10) .
C67 C70 1.512(11) .
C68 H68 0.9500 .
C69 H69A 0.9800 .
C69 H69B 0.9800 .
C69 H69C 0.9800 .
C70 H70A 0.9800 .
C70 H70B 0.9800 .
C70 H70C 0.9800 .
C71 C72 1.396(12) .
C71 C76 1.374(12) .
C72 H72 0.9500 .
C72 C73 1.380(12) .
C73 H73 0.9500 .
C73 C74 1.357(15) .
C74 H74 0.9500 .
C74 C75 1.428(16) .
C75 H75 0.9500 .
C75 C76 1.408(14) .
C76 H76 0.9500 .
O201 C201 1.461(15) .
O201 C203 1.448(15) .
C201 H20A 0.9900 .
C201 H20B 0.9900 .
C201 C202 1.481(19) .
C202 H20C 0.9800 .
C202 H20D 0.9800 .
C202 H20E 0.9800 .
C203 H20F 0.9900 .
C203 H20G 0.9900 .
C203 C204 1.63(2) .
C204 H20H 0.9800 .
C204 H20I 0.9800 .
C204 H20J 0.9800 .
C301 C302 1.371(16) .
C301 C303 1.379(16) 2_676
C301 C304 1.41(2) .
C302 H302 0.9500 .
C302 C303 1.378(16) .
C303 C301 1.379(16) 2_676
C303 H303 0.9500 .
C304 H30D 0.9800 .
C304 H30E 0.9800 .
C304 H30F 0.9800 .

loop_
_geom_torsion_atom_site_label_1
_geom_torsion_atom_site_label_2
_geom_torsion_atom_site_label_3
_geom_torsion_atom_site_label_4
_geom_torsion
_geom_torsion_site_symmetry_1
_geom_torsion_site_symmetry_4
Ta1 P1 C3 C2 5.4(5) . .
Ta1 P1 C3 C4 -180.0(5) . .
Ta1 P1 C18 C17 11.0(6) . .
Ta1 P1 C18 C19 -170.4(5) . .
Ta1 P1 C31 C32 -94.1(5) . .
Ta1 P1 C31 C36 79.5(5) . .
Ta1 N1 C1 C2 114.7(5) . .
Ta1 N1 C8 C9 -19.2(11) . .
Ta1 N1 C8 C13 161.8(6) . .
Ta1 N2 C16 C17 86.4(7) . .
Ta1 N2 C23 C24 -42.0(7) . .
Ta1 N2 C23 C28 134.7(6) . .
Ta1 C1 C2 C3 4.1(8) . .
Ta1 C1 C2 C7 -173.9(5) . .
P1 C3 C4 C5 -172.0(5) . .
P1 C18 C19 C20 -177.9(5) . .
P1 C31 C32 C33 173.0(5) . .
P1 C31 C36 C35 -171.8(6) . .
N1 C1 C2 C3 -67.4(8) . .
N1 C1 C2 C7 114.6(7) . .
N1 C8 C9 C10 -177.3(6) . .
N1 C8 C13 C12 178.2(6) . .
N2 C16 C17 C18 -42.0(9) . .
N2 C16 C17 C22 140.7(6) . .
N2 C23 C24 C25 175.6(6) . .
N2 C23 C28 C27 -176.4(7) . .
C1 N1 C8 C9 -169.4(6) . .
C1 N1 C8 C13 11.5(10) . .
C1 C2 C3 P1 -6.5(8) . .
C1 C2 C3 C4 178.7(6) . .
C1 C2 C7 C6 180.0(6) . .
C2 C3 C4 C5 2.3(9) . .
C3 P1 C18 C17 -104.2(6) . .
C3 P1 C18 C19 74.3(6) . .
C3 P1 C31 C32 21.4(6) . .
C3 P1 C31 C36 -165.1(5) . .
C3 C2 C7 C6 1.9(9) . .
C3 C4 C5 C6 0.1(10) . .
C4 C5 C6 C7 -1.3(10) . .
C5 C6 C7 C2 0.3(11) . .
C7 C2 C3 P1 171.5(5) . .
C7 C2 C3 C4 -3.2(9) . .
C8 N1 C1 Ta1 164.4(7) . .
C8 N1 C1 C2 -80.9(8) . .
C8 C9 C10 C11 -1.2(10) . .
C8 C9 C10 C14 -179.8(6) . .
C9 C8 C13 C12 -0.9(10) . .
C9 C10 C11 C12 -0.4(10) . .
C10 C11 C12 C13 1.3(10) . .
C10 C11 C12 C15 -177.0(7) . .
C11 C12 C13 C8 -0.6(10) . .
C13 C8 C9 C10 1.8(9) . .
C14 C10 C11 C12 178.2(7) . .
C15 C12 C13 C8 177.7(7) . .
C16 N2 C23 C24 123.6(6) . .
C16 N2 C23 C28 -59.6(8) . .
C16 C17 C18 P1 1.5(9) . .
C16 C17 C18 C19 -177.1(6) . .
C16 C17 C22 C21 176.7(6) . .
C17 C18 C19 C20 0.7(10) . .
C18 P1 C3 C2 128.0(5) . .
C18 P1 C3 C4 -57.4(6) . .
C18 P1 C31 C32 135.7(5) . .
C18 P1 C31 C36 -50.7(6) . .
C18 C17 C22 C21 -0.7(10) . .
C18 C19 C20 C21 -1.0(11) . .
C19 C20 C21 C22 0.5(11) . .
C20 C21 C22 C17 0.4(11) . .
C22 C17 C18 P1 178.7(5) . .
C22 C17 C18 C19 0.2(10) . .
C23 N2 C16 C17 -76.3(7) . .
C23 C24 C25 C26 1.3(12) . .
C23 C24 C25 C29 178.1(8) . .
C24 C23 C28 C27 0.4(11) . .
C24 C25 C26 C27 -0.3(12) . .
C25 C26 C27 C28 -0.6(12) . .
C25 C26 C27 C30 -179.8(8) . .
C26 C27 C28 C23 0.6(12) . .
C28 C23 C24 C25 -1.4(11) . .
C29 C25 C26 C27 -177.1(8) . .
C30 C27 C28 C23 179.7(7) . .
C31 P1 C3 C2 -121.1(5) . .
C31 P1 C3 C4 53.6(6) . .
C31 P1 C18 C17 144.1(6) . .
C31 P1 C18 C19 -37.3(6) . .
C31 C32 C33 C34 -0.5(11) . .
C32 C31 C36 C35 1.9(10) . .
C32 C33 C34 C35 0.3(12) . .
C33 C34 C35 C36 1.0(12) . .
C34 C35 C36 C31 -2.1(11) . .
C36 C31 C32 C33 -0.6(10) . .
Ta81 P81 C83 C82 -7.0(5) . .
Ta81 P81 C83 C84 179.1(5) . .
Ta81 P81 C98 C97 -11.0(6) . .
Ta81 P81 C98 C99 169.6(4) . .
Ta81 P81 C111 C112 -78.3(6) . .
Ta81 P81 C111 C116 97.3(5) . .
Ta81 N81 C81 C82 -114.8(6) . .
Ta81 N81 C88 C89 -179.7(7) . .
Ta81 N81 C88 C93 2.9(13) . .
Ta81 N82 C96 C97 -87.5(7) . .
Ta81 N82 C103 C104 37.9(8) . .
Ta81 N82 C103 C108 -136.2(6) . .
Ta81 C81 C82 C83 -3.8(9) . .
Ta81 C81 C82 C87 175.2(5) . .
P81 C83 C84 C85 171.1(5) . .
P81 C98 C99 C100 177.6(5) . .
P81 C111 C112 C113 176.7(5) . .
P81 C111 C116 C115 -177.2(5) . .
N81 C81 C82 C83 68.1(9) . .
N81 C81 C82 C87 -112.8(8) . .
N81 C88 C89 C90 -174.4(7) . .
N81 C88 C93 C92 176.0(6) . .
N82 C96 C97 C98 42.2(9) . .
N82 C96 C97 C102 -141.3(6) . .
N82 C103 C104 C105 -172.1(7) . .
N82 C103 C108 C107 173.9(7) . .
C81 N81 C88 C89 -20.5(11) . .
C81 N81 C88 C93 162.1(7) . .
C81 C82 C83 P81 7.6(8) . .
C81 C82 C83 C84 -178.3(6) . .
C81 C82 C87 C86 -179.6(7) . .
C82 C83 C84 C85 -2.6(10) . .
C83 P81 C98 C97 102.3(6) . .
C83 P81 C98 C99 -77.1(5) . .
C83 P81 C111 C112 165.3(5) . .
C83 P81 C111 C116 -19.1(6) . .
C83 C82 C87 C86 -0.5(10) . .
C83 C84 C85 C86 0.5(11) . .
C84 C85 C86 C87 1.6(11) . .
C85 C86 C87 C82 -1.6(12) . .
C87 C82 C83 P81 -171.6(5) . .
C87 C82 C83 C84 2.6(9) . .
C88 N81 C81 Ta81 -169.5(7) . .
C88 N81 C81 C82 75.7(9) . .
C88 C89 C90 C91 -2.0(12) . .
C88 C89 C90 C94 176.5(8) . .
C89 C88 C93 C92 -1.4(11) . .
C89 C90 C91 C92 -0.6(13) . .
C90 C91 C92 C93 2.2(13) . .
C90 C91 C92 C95 -178.2(8) . .
C91 C92 C93 C88 -1.1(11) . .
C93 C88 C89 C90 3.0(11) . .
C94 C90 C91 C92 -179.1(8) . .
C95 C92 C93 C88 179.3(7) . .
C96 N82 C103 C104 -128.6(7) . .
C96 N82 C103 C108 57.2(9) . .
C96 C97 C98 P81 -1.7(9) . .
C96 C97 C98 C99 177.7(6) . .
C96 C97 C102 C101 -176.6(6) . .
C97 C98 C99 C100 -1.9(9) . .
C98 P81 C83 C82 -127.8(5) . .
C98 P81 C83 C84 58.3(6) . .
C98 P81 C111 C112 52.6(6) . .
C98 P81 C111 C116 -131.8(5) . .
C98 C97 C102 C101 0.0(10) . .
C98 C99 C100 C101 1.3(10) . .
C99 C100 C101 C102 0.0(10) . .
C100 C101 C102 C97 -0.7(10) . .
C102 C97 C98 P81 -178.2(5) . .
C102 C97 C98 C99 1.2(9) . .
C103 N82 C96 C97 76.1(7) . .
C103 C104 C105 C106 -2.0(13) . .
C103 C104 C105 C109 178.9(9) . .
C104 C103 C108 C107 -0.1(12) . .
C104 C105 C106 C107 -0.4(14) . .
C105 C106 C107 C108 2.4(14) . .
C105 C106 C107 C110 -177.7(9) . .
C106 C107 C108 C103 -2.1(13) . .
C108 C103 C104 C105 2.3(12) . .
C109 C105 C106 C107 178.8(9) . .
C110 C107 C108 C103 178.0(8) . .
C111 P81 C83 C82 122.3(5) . .
C111 P81 C83 C84 -51.7(6) . .
C111 P81 C98 C97 -146.7(5) . .
C111 P81 C98 C99 34.0(6) . .
C111 C112 C113 C114 -0.3(10) . .
C112 C111 C116 C115 -1.4(10) . .
C112 C113 C114 C115 0.0(11) . .
C113 C114 C115 C116 -0.5(11) . .
C114 C115 C116 C111 1.2(10) . .
C116 C111 C112 C113 1.0(10) . .
Ta41 P41 C43 C42 10.7(7) . .
Ta41 P41 C43 C44 -175.5(7) . .
Ta41 P41 C58 C57 13.8(7) . .
Ta41 P41 C58 C59 -167.8(5) . .
Ta41 P41 C71 C72 76.8(7) . .
Ta41 P41 C71 C76 -98.2(7) . .
Ta41 N41 C41 C42 115.4(6) . .
Ta41 N41 C48 C49 175.5(7) . .
Ta41 N41 C48 C53 -1.6(14) . .
Ta41 N42 C56 C57 88.7(7) . .
Ta41 N42 C63 C64 137.4(6) . .
Ta41 N42 C63 C68 -39.0(8) . .
Ta41 C41 C42 C43 4.7(10) . .
Ta41 C41 C42 C47 -175.8(6) . .
P41 C43 C44 C45 -171.3(7) . .
P41 C58 C59 C60 -178.3(6) . .
P41 C71 C72 C73 -175.2(6) . .
P41 C71 C76 C75 175.7(8) . .
N41 C41 C42 C43 -66.0(10) . .
N41 C41 C42 C47 113.5(9) . .
N41 C48 C49 C50 -176.3(9) . .
N41 C48 C53 C52 174.9(8) . .
N42 C56 C57 C58 -48.2(9) . .
N42 C56 C57 C62 135.2(7) . .
N42 C63 C64 C65 -177.5(7) . .
N42 C63 C68 C67 177.5(6) . .
C41 N41 C48 C49 18.8(11) . .
C41 N41 C48 C53 -158.3(7) . .
C41 C42 C43 P41 -10.9(10) . .
C41 C42 C43 C44 175.0(7) . .
C41 C42 C47 C46 -177.0(8) . .
C42 C43 C44 C45 2.2(13) . .
C43 P41 C58 C57 -101.3(6) . .
C43 P41 C58 C59 77.1(7) . .
C43 P41 C71 C72 -167.1(6) . .
C43 P41 C71 C76 17.8(8) . .
C43 C42 C47 C46 2.5(12) . .
C43 C44 C45 C46 2.2(14) . .
C44 C45 C46 C47 -4.3(14) . .
C45 C46 C47 C42 1.9(13) . .
C47 C42 C43 P41 169.6(6) . .
C47 C42 C43 C44 -4.5(12) . .
C48 N41 C41 Ta41 168.1(8) . .
C48 N41 C41 C42 -76.5(10) . .
C48 C49 C50 C51 1.1(16) . .
C48 C49 C50 C54 177.0(11) . .
C49 C48 C53 C52 -2.3(12) . .
C49 C50 C51 C52 -1.7(17) . .
C50 C51 C52 C53 0.4(16) . .
C50 C51 C52 C55 178.5(11) . .
C51 C52 C53 C48 1.7(14) . .
C53 C48 C49 C50 0.8(13) . .
C54 C50 C51 C52 -177.7(12) . .
C55 C52 C53 C48 -176.5(9) . .
C56 N42 C63 C64 -55.2(9) . .
C56 N42 C63 C68 128.5(7) . .
C56 C57 C58 P41 3.4(10) . .
C56 C57 C58 C59 -175.0(7) . .
C56 C57 C62 C61 174.9(7) . .
C57 C58 C59 C60 0.2(11) . .
C58 P41 C43 C42 132.6(6) . .
C58 P41 C43 C44 -53.6(8) . .
C58 P41 C71 C72 -53.4(7) . .
C58 P41 C71 C76 131.5(7) . .
C58 C57 C62 C61 -1.9(11) . .
C58 C59 C60 C61 -2.0(12) . .
C59 C60 C61 C62 1.8(12) . .
C60 C61 C62 C57 0.1(12) . .
C62 C57 C58 P41 -179.9(6) . .
C62 C57 C58 C59 1.7(11) . .
C63 N42 C56 C57 -77.3(8) . .
C63 C64 C65 C66 0.5(11) . .
C63 C64 C65 C69 -179.3(7) . .
C64 C63 C68 C67 1.2(11) . .
C64 C65 C66 C67 0.2(11) . .
C65 C66 C67 C68 -0.2(11) . .
C65 C66 C67 C70 -178.6(7) . .
C66 C67 C68 C63 -0.5(11) . .
C68 C63 C64 C65 -1.1(11) . .
C69 C65 C66 C67 179.9(7) . .
C70 C67 C68 C63 177.9(7) . .
C71 P41 C43 C42 -116.2(6) . .
C71 P41 C43 C44 57.6(8) . .
C71 P41 C58 C57 147.4(6) . .
C71 P41 C58 C59 -34.2(7) . .
C71 C72 C73 C74 -1.0(13) . .
C72 C71 C76 C75 0.7(14) . .
C72 C73 C74 C75 1.3(15) . .
C73 C74 C75 C76 -0.6(17) . .
C74 C75 C76 C71 -0.4(16) . .
C76 C71 C72 C73 0.0(12) . .
C201 O201 C203 C204 -173.8(14) . .
C203 O201 C201 C202 179.0(16) . .
C301 C302 C303 C301 -0.8(18) . 2_676
C303 C301 C302 C303 0.8(17) 2_676 .
C304 C301 C302 C303 -171.9(12) . .

loop_
_platon_squeeze_void_nr
_platon_squeeze_void_average_x
_platon_squeeze_void_average_y
_platon_squeeze_void_average_z
_platon_squeeze_void_volume
_platon_squeeze_void_count_electrons
_platon_squeeze_void_content
1 -0.000 0.500 -0.000 396 108 'ether and/or pentane and/or toluene'
2 0.500 0.500 0.500 259 54 'pentane or ether'
